data_4064918
loop_
_publ_author_name
'Ma, Wen-An'
'Wang, Zhong-Xia'

_publ_section_title
;
 Zinc and Aluminum Complexes Supported by Quinoline-Based N,N,N-Chelate
 Ligands: Synthesis, Characterization, and Catalysis in the Ring-Opening
 Polymerization of \e-Caprolactone andrac-Lactide
;
_journal_issue 16
_journal_name_full Organometallics
_journal_page_first 4364
_journal_paper_doi 10.1021/om200423g
_journal_volume 30
_journal_year 2011
_chemical_formula_sum 'C50 H47 Al N3 P'
_chemical_formula_weight 747.86
_chemical_name_systematic
; 
 ? 
;
_space_group_IT_number 9
_symmetry_cell_setting monoclinic
_symmetry_space_group_name_Hall 'C -2yc'
_symmetry_space_group_name_H-M 'C 1 c 1'
_atom_sites_solution_hydrogens geom
_atom_sites_solution_primary direct
_atom_sites_solution_secondary difmap
_audit_creation_method SHELXL-97
_cell_angle_alpha 90.00
_cell_angle_beta 107.595(2)
_cell_angle_gamma 90.00
_cell_formula_units_Z 8
_cell_length_a 22.133(2)
_cell_length_b 11.2770(10)
_cell_length_c 36.196(3)
_cell_measurement_reflns_used 2205
_cell_measurement_temperature 298(2)
_cell_measurement_theta_max 18.918
_cell_measurement_theta_min 2.210
_cell_volume 8611.6(13)
_computing_cell_refinement 'Bruker SMART'
_computing_data_collection 'Bruker SMART'
_computing_data_reduction 'Bruker SHELXTL'
_computing_molecular_graphics 'Bruker SHELXTL'
_computing_publication_material 'Bruker SHELXTL'
_computing_structure_refinement 'SHELXL-97 (Sheldrick, 1997)'
_computing_structure_solution 'SHELXS-97 (Sheldrick, 1990)'
_diffrn_ambient_temperature 298(2)
_diffrn_measured_fraction_theta_full 0.998
_diffrn_measured_fraction_theta_max 0.998
_diffrn_measurement_device_type 'CCD area detector'
_diffrn_measurement_method 'phi and omega scans'
_diffrn_radiation_monochromator graphite
_diffrn_radiation_source 'fine-focus sealed tube'
_diffrn_radiation_type MoK\a
_diffrn_radiation_wavelength 0.71073
_diffrn_reflns_av_R_equivalents 0.0614
_diffrn_reflns_av_sigmaI/netI 0.1342
_diffrn_reflns_limit_h_max 26
_diffrn_reflns_limit_h_min -26
_diffrn_reflns_limit_k_max 13
_diffrn_reflns_limit_k_min -13
_diffrn_reflns_limit_l_max 42
_diffrn_reflns_limit_l_min -31
_diffrn_reflns_number 21334
_diffrn_reflns_theta_full 25.02
_diffrn_reflns_theta_max 25.02
_diffrn_reflns_theta_min 1.93
_exptl_absorpt_coefficient_mu 0.121
_exptl_absorpt_correction_T_max 0.9856
_exptl_absorpt_correction_T_min 0.9646
_exptl_absorpt_correction_type multi-scan
_exptl_absorpt_process_details sadabs
_exptl_crystal_density_diffrn 1.154
_exptl_crystal_density_method 'not measured'
_exptl_crystal_F_000 3168
_exptl_crystal_size_max 0.30
_exptl_crystal_size_mid 0.20
_exptl_crystal_size_min 0.12
_refine_diff_density_max 0.140
_refine_diff_density_min -0.165
_refine_diff_density_rms 0.030
_refine_ls_abs_structure_details 'Flack H D (1983), Acta Cryst. A39, 876-881'
_refine_ls_abs_structure_Flack 0.50(11)
_refine_ls_extinction_method none
_refine_ls_goodness_of_fit_ref 0.854
_refine_ls_hydrogen_treatment constr
_refine_ls_matrix_type full
_refine_ls_number_parameters 997
_refine_ls_number_reflns 11433
_refine_ls_number_restraints 2
_refine_ls_restrained_S_all 0.854
_refine_ls_R_factor_all 0.1455
_refine_ls_R_factor_gt 0.0476
_refine_ls_shift/su_max 0.001
_refine_ls_shift/su_mean 0.000
_refine_ls_structure_factor_coef Fsqd
_refine_ls_weighting_details 'calc w=1/[\s^2^(Fo^2^)+(0.0002P)^2^+0.0000P] where P=(Fo^2^+2Fc^2^)/3'
_refine_ls_weighting_scheme calc
_refine_ls_wR_factor_gt 0.0504
_refine_ls_wR_factor_ref 0.0627
_reflns_number_gt 4691
_reflns_number_total 11433
_reflns_threshold_expression >2sigma(I)
_cod_data_source_file om200423g_si_001.cif
_cod_data_source_block 6b
_cod_depositor_comments
;
The following automatic conversions were performed:

'_symmetry_cell_setting' value 'Monoclinic' changed to 'monoclinic'
according to /home/saulius/struct/CIF-dictionaries/cif_core.dic
dictionary named 'cif_core.dic' version 2.4.1 from 2010-06-29.

Automatic conversion script
Id: cif_fix_values 1715 2011-07-08 13:25:40Z adriana 
;
_cod_original_cell_volume 8611.7(14)
_cod_original_sg_symbol_H-M Cc
_cod_database_code 4064918

loop_
_symmetry_equiv_pos_as_xyz
'x, y, z'
'x, -y, z+1/2'
'x+1/2, y+1/2, z'
'x+1/2, -y+1/2, z+1/2'

loop_
_atom_site_label
_atom_site_type_symbol
_atom_site_fract_x
_atom_site_fract_y
_atom_site_fract_z
_atom_site_U_iso_or_equiv
_atom_site_adp_type
_atom_site_occupancy
_atom_site_symmetry_multiplicity
_atom_site_calc_flag
_atom_site_refinement_flags
Al1 Al 0.44183(11) 0.4445(2) 0.74606(7) 0.0580(6) Uani 1 1 d .
Al2 Al 0.12903(11) 0.80495(19) 0.59714(7) 0.0603(6) Uani 1 1 d .
N1 N 0.3766(3) 0.5940(5) 0.72158(17) 0.0647(17) Uani 1 1 d .
N2 N 0.3608(2) 0.3988(4) 0.75509(13) 0.0530(14) Uani 1 1 d .
N3 N 0.4860(2) 0.2919(5) 0.77051(15) 0.0532(15) Uani 1 1 d .
N4 N 0.1950(3) 0.6557(5) 0.62233(17) 0.0611(16) Uani 1 1 d .
N5 N 0.2099(2) 0.8503(5) 0.58821(13) 0.0554(15) Uani 1 1 d .
N6 N 0.0852(3) 0.9594(5) 0.57301(15) 0.0540(15) Uani 1 1 d .
P1 P 0.35258(9) 0.26361(15) 0.76908(6) 0.0561(5) Uani 1 1 d .
P2 P 0.21783(9) 0.98551(15) 0.57361(6) 0.0583(5) Uani 1 1 d .
C1 C 0.3869(3) 0.6876(7) 0.7017(2) 0.081(2) Uani 1 1 d .
H1 H 0.4203 0.6854 0.6911 0.098 Uiso 1 1 calc R
C2 C 0.3484(4) 0.7898(7) 0.6963(2) 0.094(3) Uani 1 1 d .
H2 H 0.3575 0.8549 0.6831 0.113 Uiso 1 1 calc R
C3 C 0.2977(4) 0.7934(7) 0.7105(2) 0.092(3) Uani 1 1 d .
H3 H 0.2710 0.8590 0.7058 0.111 Uiso 1 1 calc R
C4 C 0.2861(4) 0.6965(9) 0.7323(3) 0.071(3) Uani 1 1 d .
C5 C 0.3262(4) 0.5977(7) 0.7360(2) 0.0596(19) Uani 1 1 d .
C6 C 0.3184(3) 0.4908(6) 0.75558(19) 0.0557(18) Uani 1 1 d .
C7 C 0.2707(3) 0.4921(6) 0.77275(19) 0.064(2) Uani 1 1 d .
H7 H 0.2649 0.4264 0.7868 0.077 Uiso 1 1 calc R
C8 C 0.2299(4) 0.5933(8) 0.7693(3) 0.080(3) Uani 1 1 d .
H8 H 0.1980 0.5921 0.7811 0.096 Uiso 1 1 calc R
C9 C 0.2372(5) 0.6897(10) 0.7491(3) 0.083(4) Uani 1 1 d .
H9 H 0.2092 0.7529 0.7464 0.100 Uiso 1 1 calc R
C10 C 0.3961(3) 0.1671(6) 0.75051(18) 0.0561(19) Uani 1 1 d .
H10 H 0.3761 0.1032 0.7355 0.067 Uiso 1 1 calc R
C11 C 0.4602(3) 0.1833(6) 0.75751(18) 0.0523(18) Uani 1 1 d .
C12 C 0.4983(3) 0.0883(6) 0.7483(2) 0.0571(19) Uani 1 1 d .
C13 C 0.4907(4) -0.0308(7) 0.7560(2) 0.078(2) Uani 1 1 d .
H13 H 0.4627 -0.0507 0.7697 0.094 Uiso 1 1 calc R
C14 C 0.5227(4) -0.1203(7) 0.7441(3) 0.097(3) Uani 1 1 d .
H14 H 0.5157 -0.1990 0.7494 0.116 Uiso 1 1 calc R
C15 C 0.5653(4) -0.0928(9) 0.7244(3) 0.106(3) Uani 1 1 d .
H15 H 0.5872 -0.1530 0.7164 0.127 Uiso 1 1 calc R
C16 C 0.5754(4) 0.0232(9) 0.7164(2) 0.091(2) Uani 1 1 d .
H16 H 0.6041 0.0421 0.7032 0.110 Uiso 1 1 calc R
C17 C 0.5421(3) 0.1120(6) 0.7285(2) 0.072(2) Uani 1 1 d .
H17 H 0.5493 0.1905 0.7230 0.086 Uiso 1 1 calc R
C18 C 0.5506(3) 0.2921(6) 0.7954(2) 0.0582(19) Uani 1 1 d .
C19 C 0.5659(3) 0.2290(6) 0.8298(2) 0.070(2) Uani 1 1 d .
H19 H 0.5363 0.1819 0.8365 0.084 Uiso 1 1 calc R
C20 C 0.6279(6) 0.2396(11) 0.8539(3) 0.084(4) Uani 1 1 d .
H20 H 0.6378 0.1993 0.8774 0.101 Uiso 1 1 calc R
C21 C 0.6747(5) 0.3016(10) 0.8469(3) 0.091(3) Uani 1 1 d .
C22 C 0.6565(4) 0.3608(8) 0.8122(3) 0.084(3) Uani 1 1 d .
H22 H 0.6871 0.4055 0.8056 0.101 Uiso 1 1 calc R
C23 C 0.5965(3) 0.3589(6) 0.7864(2) 0.068(2) Uani 1 1 d .
H23 H 0.5869 0.4017 0.7634 0.082 Uiso 1 1 calc R
C24 C 0.7407(6) 0.3102(16) 0.8752(4) 0.149(7) Uani 1 1 d .
H24A H 0.7671 0.3563 0.8639 0.224 Uiso 1 1 calc R
H24B H 0.7583 0.2321 0.8811 0.224 Uiso 1 1 calc R
H24C H 0.7387 0.3478 0.8986 0.224 Uiso 1 1 calc R
C25 C 0.2723(4) 0.2105(8) 0.7521(3) 0.053(2) Uani 1 1 d .
C26 C 0.2351(4) 0.1896(8) 0.7762(2) 0.068(2) Uani 1 1 d .
H26 H 0.2506 0.2070 0.8025 0.081 Uiso 1 1 calc R
C27 C 0.1734(4) 0.1417(7) 0.7606(2) 0.072(2) Uani 1 1 d .
H27 H 0.1483 0.1279 0.7766 0.087 Uiso 1 1 calc R
C28 C 0.1511(4) 0.1162(6) 0.7224(2) 0.072(2) Uani 1 1 d .
H28 H 0.1108 0.0838 0.7125 0.086 Uiso 1 1 calc R
C29 C 0.1867(4) 0.1370(6) 0.6981(2) 0.075(2) Uani 1 1 d .
H29 H 0.1707 0.1188 0.6718 0.090 Uiso 1 1 calc R
C30 C 0.2470(4) 0.1854(7) 0.7127(2) 0.063(2) Uani 1 1 d .
H30 H 0.2708 0.2012 0.6961 0.076 Uiso 1 1 calc R
C31 C 0.3786(4) 0.2533(9) 0.8209(2) 0.058(2) Uani 1 1 d .
C32 C 0.3778(5) 0.1489(10) 0.8392(3) 0.084(3) Uani 1 1 d .
H32 H 0.3603 0.0824 0.8247 0.101 Uiso 1 1 calc R
C33 C 0.4018(6) 0.1399(13) 0.8779(4) 0.098(4) Uani 1 1 d .
H33 H 0.3976 0.0681 0.8896 0.118 Uiso 1 1 calc R
C34 C 0.4320(6) 0.2314(15) 0.9010(4) 0.095(4) Uani 1 1 d .
H34 H 0.4491 0.2218 0.9276 0.114 Uiso 1 1 calc R
C35 C 0.4364(5) 0.3404(11) 0.8831(3) 0.098(3) Uani 1 1 d .
H35 H 0.4566 0.4049 0.8977 0.118 Uiso 1 1 calc R
C36 C 0.4096(5) 0.3493(10) 0.8429(3) 0.073(3) Uani 1 1 d .
H36 H 0.4125 0.4205 0.8306 0.087 Uiso 1 1 calc R
C37 C 0.4915(3) 0.5586(6) 0.78592(18) 0.072(2) Uani 1 1 d .
H37A H 0.4630 0.6076 0.7945 0.109 Uiso 1 1 calc R
H37B H 0.5170 0.6075 0.7748 0.109 Uiso 1 1 calc R
H37C H 0.5184 0.5155 0.8075 0.109 Uiso 1 1 calc R
C38 C 0.4555(3) 0.4219(5) 0.69479(16) 0.074(2) Uani 1 1 d .
H38A H 0.4768 0.3478 0.6946 0.110 Uiso 1 1 calc R
H38B H 0.4810 0.4856 0.6901 0.110 Uiso 1 1 calc R
H38C H 0.4154 0.4213 0.6749 0.110 Uiso 1 1 calc R
C39 C 0.1849(3) 0.5629(8) 0.6413(2) 0.082(2) Uani 1 1 d .
H39 H 0.1500 0.5632 0.6505 0.099 Uiso 1 1 calc R
C40 C 0.2249(4) 0.4618(7) 0.6483(2) 0.096(3) Uani 1 1 d .
H40 H 0.2180 0.3996 0.6634 0.115 Uiso 1 1 calc R
C41 C 0.2729(4) 0.4575(8) 0.6328(3) 0.089(3) Uani 1 1 d .
H41 H 0.2978 0.3897 0.6357 0.107 Uiso 1 1 calc R
C42 C 0.2855(4) 0.5554(9) 0.6122(3) 0.068(3) Uani 1 1 d .
C43 C 0.2444(4) 0.6532(7) 0.6082(2) 0.062(2) Uani 1 1 d .
C44 C 0.2529(3) 0.7570(6) 0.58806(19) 0.0544(18) Uani 1 1 d .
C45 C 0.3009(3) 0.7569(6) 0.57113(19) 0.069(2) Uani 1 1 d .
H45 H 0.3068 0.8229 0.5572 0.083 Uiso 1 1 calc R
C46 C 0.3412(4) 0.6578(8) 0.5746(3) 0.082(3) Uani 1 1 d .
H46 H 0.3733 0.6595 0.5630 0.098 Uiso 1 1 calc R
C47 C 0.3338(5) 0.5601(10) 0.5948(3) 0.082(4) Uani 1 1 d .
H47 H 0.3610 0.4959 0.5969 0.099 Uiso 1 1 calc R
C48 C 0.1751(3) 1.0823(6) 0.59274(19) 0.0561(19) Uani 1 1 d .
H48 H 0.1952 1.1459 0.6079 0.067 Uiso 1 1 calc R
C49 C 0.1107(3) 1.0651(6) 0.58551(18) 0.0534(18) Uani 1 1 d .
C50 C 0.0720(3) 1.1631(6) 0.5956(2) 0.0549(18) Uani 1 1 d .
C51 C 0.0288(3) 1.1346(6) 0.61543(19) 0.067(2) Uani 1 1 d .
H51 H 0.0215 1.0558 0.6204 0.081 Uiso 1 1 calc R
C52 C -0.0028(3) 1.2234(8) 0.6275(2) 0.084(2) Uani 1 1 d .
H52 H -0.0305 1.2043 0.6415 0.101 Uiso 1 1 calc R
C53 C 0.0053(4) 1.3382(9) 0.6197(2) 0.096(3) Uani 1 1 d .
H53 H -0.0177 1.3969 0.6275 0.116 Uiso 1 1 calc R
C54 C 0.0473(4) 1.3685(7) 0.6003(3) 0.096(3) Uani 1 1 d .
H54 H 0.0529 1.4477 0.5949 0.115 Uiso 1 1 calc R
C55 C 0.0820(4) 1.2794(8) 0.5885(2) 0.081(3) Uani 1 1 d .
H55 H 0.1115 1.2995 0.5759 0.097 Uiso 1 1 calc R
C56 C 0.0213(3) 0.9590(6) 0.5484(2) 0.0564(19) Uani 1 1 d .
C57 C -0.0251(3) 0.8924(6) 0.5555(2) 0.072(2) Uani 1 1 d .
H57 H -0.0151 0.8484 0.5783 0.086 Uiso 1 1 calc R
C58 C -0.0872(4) 0.8862(8) 0.5305(3) 0.081(2) Uani 1 1 d .
H58 H -0.1176 0.8396 0.5366 0.097 Uiso 1 1 calc R
C59 C -0.1021(5) 0.9508(10) 0.4966(3) 0.084(3) Uani 1 1 d .
C60 C -0.0576(5) 1.0257(11) 0.4882(3) 0.088(4) Uani 1 1 d .
H60 H -0.0683 1.0743 0.4664 0.105 Uiso 1 1 calc R
C61 C 0.0039(4) 1.0233(7) 0.5143(2) 0.076(2) Uani 1 1 d .
H61 H 0.0350 1.0679 0.5082 0.091 Uiso 1 1 calc R
C62 C -0.1709(6) 0.9441(15) 0.4686(4) 0.137(6) Uani 1 1 d .
H62A H -0.1787 1.0112 0.4515 0.205 Uiso 1 1 calc R
H62B H -0.2004 0.9445 0.4833 0.205 Uiso 1 1 calc R
H62C H -0.1760 0.8724 0.4537 0.205 Uiso 1 1 calc R
C63 C 0.1894(4) 0.9918(9) 0.5212(2) 0.060(3) Uani 1 1 d .
C64 C 0.1637(5) 0.8964(10) 0.4992(3) 0.075(3) Uani 1 1 d .
H64 H 0.1632 0.8231 0.5109 0.090 Uiso 1 1 calc R
C65 C 0.1384(5) 0.9073(11) 0.4595(3) 0.091(3) Uani 1 1 d .
H65 H 0.1223 0.8406 0.4448 0.110 Uiso 1 1 calc R
C66 C 0.1366(7) 1.0136(15) 0.4417(4) 0.108(5) Uani 1 1 d .
H66 H 0.1175 1.0179 0.4150 0.130 Uiso 1 1 calc R
C67 C 0.1611(7) 1.1125(12) 0.4608(4) 0.100(4) Uani 1 1 d .
H67 H 0.1600 1.1845 0.4481 0.121 Uiso 1 1 calc R
C68 C 0.1893(5) 1.1017(8) 0.5022(3) 0.078(3) Uani 1 1 d .
H68 H 0.2077 1.1678 0.5166 0.094 Uiso 1 1 calc R
C69 C 0.2993(4) 1.0410(8) 0.5903(3) 0.052(2) Uani 1 1 d .
C70 C 0.3361(4) 1.0623(8) 0.5667(2) 0.066(2) Uani 1 1 d .
H70 H 0.3203 1.0449 0.5404 0.079 Uiso 1 1 calc R
C71 C 0.3962(4) 1.1089(7) 0.5811(2) 0.074(2) Uani 1 1 d .
H71 H 0.4202 1.1253 0.5645 0.089 Uiso 1 1 calc R
C72 C 0.4205(4) 1.1310(6) 0.6202(3) 0.076(2) Uani 1 1 d .
H72 H 0.4613 1.1610 0.6303 0.091 Uiso 1 1 calc R
C73 C 0.3849(4) 1.1090(6) 0.6444(2) 0.076(2) Uani 1 1 d .
H73 H 0.4012 1.1251 0.6707 0.091 Uiso 1 1 calc R
C74 C 0.3243(4) 1.0626(7) 0.6295(2) 0.066(2) Uani 1 1 d .
H74 H 0.3005 1.0459 0.6461 0.079 Uiso 1 1 calc R
C75 C 0.1148(3) 0.8285(5) 0.64864(17) 0.072(2) Uani 1 1 d .
H75A H 0.1296 0.7602 0.6646 0.108 Uiso 1 1 calc R
H75B H 0.0703 0.8392 0.6450 0.108 Uiso 1 1 calc R
H75C H 0.1375 0.8974 0.6610 0.108 Uiso 1 1 calc R
C76 C 0.0804(3) 0.6909(6) 0.55730(19) 0.079(2) Uani 1 1 d .
H76A H 0.0622 0.7318 0.5332 0.118 Uiso 1 1 calc R
H76B H 0.0472 0.6560 0.5657 0.118 Uiso 1 1 calc R
H76C H 0.1083 0.6297 0.5537 0.118 Uiso 1 1 calc R
C77 C 0.3228(9) 0.956(2) 0.4654(5) 0.132(6) Uani 1 1 d .
H77 H 0.2792 0.9622 0.4540 0.159 Uiso 1 1 calc R
C78 C 0.3491(10) 0.8510(16) 0.4823(4) 0.129(4) Uani 1 1 d .
H78 H 0.3240 0.7838 0.4803 0.155 Uiso 1 1 calc R
C79 C 0.4127(11) 0.8464(15) 0.5021(4) 0.136(5) Uani 1 1 d .
H79 H 0.4306 0.7789 0.5159 0.163 Uiso 1 1 calc R
C80 C 0.4486(8) 0.943(2) 0.5011(4) 0.135(5) Uani 1 1 d .
H80 H 0.4920 0.9386 0.5134 0.162 Uiso 1 1 calc R
C81 C 0.4248(10) 1.0458(17) 0.4830(5) 0.139(6) Uani 1 1 d .
H81 H 0.4509 1.1100 0.4825 0.167 Uiso 1 1 calc R
C82 C 0.3605(10) 1.0511(13) 0.4654(3) 0.141(4) Uani 1 1 d .
H82 H 0.3425 1.1208 0.4532 0.169 Uiso 1 1 calc R
C83 C 0.1618(10) 0.4534(19) 0.5109(5) 0.136(6) Uani 1 1 d .
H83 H 0.1774 0.4311 0.5368 0.163 Uiso 1 1 calc R
C84 C 0.1915(8) 0.5416(18) 0.4972(7) 0.141(7) Uani 1 1 d .
H84 H 0.2246 0.5841 0.5139 0.170 Uiso 1 1 calc R
C85 C 0.1707(10) 0.5674(17) 0.4568(7) 0.139(6) Uani 1 1 d .
H85 H 0.1908 0.6240 0.4460 0.167 Uiso 1 1 calc R
C86 C 0.1219(10) 0.507(2) 0.4357(6) 0.141(6) Uani 1 1 d .
H86 H 0.1066 0.5242 0.4093 0.170 Uiso 1 1 calc R
C87 C 0.0939(6) 0.4255(17) 0.4496(6) 0.144(5) Uani 1 1 d .
H87 H 0.0607 0.3836 0.4327 0.173 Uiso 1 1 calc R
C88 C 0.1110(8) 0.3987(12) 0.4880(6) 0.141(5) Uani 1 1 d .
H88 H 0.0882 0.3443 0.4978 0.169 Uiso 1 1 calc R
C89 C 0.4468(11) 0.7007(18) 0.9092(6) 0.154(6) Uani 1 1 d .
H89 H 0.4551 0.6631 0.9331 0.184 Uiso 1 1 calc R
C90 C 0.4825(7) 0.7967(15) 0.9033(5) 0.158(5) Uani 1 1 d .
H90 H 0.5161 0.8265 0.9233 0.189 Uiso 1 1 calc R
C91 C 0.4664(8) 0.8451(13) 0.8672(7) 0.149(5) Uani 1 1 d .
H91 H 0.4910 0.9074 0.8629 0.179 Uiso 1 1 calc R
C92 C 0.4171(11) 0.8086(18) 0.8372(6) 0.149(7) Uani 1 1 d .
H92 H 0.4074 0.8460 0.8132 0.179 Uiso 1 1 calc R
C93 C 0.3823(8) 0.7160(17) 0.8431(6) 0.147(7) Uani 1 1 d .
H93 H 0.3477 0.6892 0.8232 0.176 Uiso 1 1 calc R
C94 C 0.3974(9) 0.6649(15) 0.8766(7) 0.135(6) Uani 1 1 d .
H94 H 0.3736 0.5993 0.8793 0.162 Uiso 1 1 calc R
C95 C 0.2093(9) 0.4202(11) 0.8564(4) 0.125(4) Uani 1 1 d .
H95 H 0.2230 0.4967 0.8536 0.151 Uiso 1 1 calc R
C96 C 0.1476(8) 0.3916(15) 0.8405(4) 0.125(4) Uani 1 1 d .
H96 H 0.1190 0.4487 0.8271 0.150 Uiso 1 1 calc R
C97 C 0.1272(8) 0.2799(18) 0.8440(4) 0.121(5) Uani 1 1 d .
H97 H 0.0846 0.2607 0.8335 0.145 Uiso 1 1 calc R
C98 C 0.1692(10) 0.1968(14) 0.8629(4) 0.135(5) Uani 1 1 d .
H98 H 0.1556 0.1197 0.8650 0.162 Uiso 1 1 calc R
C99 C 0.2301(9) 0.2254(16) 0.8786(4) 0.127(5) Uani 1 1 d .
H99 H 0.2588 0.1675 0.8914 0.153 Uiso 1 1 calc R
C100 C 0.2511(8) 0.339(2) 0.8762(5) 0.130(6) Uani 1 1 d .
H100 H 0.2932 0.3593 0.8880 0.156 Uiso 1 1 calc R

loop_
_atom_site_aniso_label
_atom_site_aniso_U_11
_atom_site_aniso_U_22
_atom_site_aniso_U_33
_atom_site_aniso_U_23
_atom_site_aniso_U_13
_atom_site_aniso_U_12
Al1 0.0591(15) 0.0541(15) 0.0622(16) 0.0022(12) 0.0206(13) -0.0079(13)
Al2 0.0539(14) 0.0544(15) 0.0733(17) 0.0047(13) 0.0205(13) -0.0050(13)
N1 0.068(4) 0.061(5) 0.065(4) 0.016(4) 0.022(4) -0.001(4)
N2 0.054(3) 0.047(4) 0.061(4) -0.002(3) 0.021(3) 0.000(3)
N3 0.048(4) 0.052(4) 0.059(4) -0.004(3) 0.014(3) -0.005(3)
N4 0.061(4) 0.053(4) 0.069(5) 0.012(4) 0.019(4) -0.006(4)
N5 0.052(3) 0.052(4) 0.065(4) 0.006(3) 0.021(3) -0.002(3)
N6 0.054(4) 0.050(4) 0.059(4) 0.001(3) 0.019(3) -0.006(3)
P1 0.0556(12) 0.0585(13) 0.0559(12) 0.0010(10) 0.0197(10) -0.0061(10)
P2 0.0600(12) 0.0556(13) 0.0633(13) -0.0034(11) 0.0250(11) -0.0108(10)
C1 0.083(6) 0.069(6) 0.093(6) 0.022(5) 0.027(5) -0.001(5)
C2 0.092(7) 0.075(7) 0.104(8) 0.035(5) 0.013(6) 0.007(6)
C3 0.086(7) 0.070(7) 0.105(7) 0.017(5) 0.005(6) 0.009(5)
C4 0.058(6) 0.066(7) 0.081(8) 0.013(6) 0.011(6) 0.003(6)
C5 0.057(5) 0.055(6) 0.062(5) 0.001(4) 0.011(4) -0.006(4)
C6 0.048(5) 0.058(5) 0.059(5) 0.002(4) 0.013(4) -0.002(4)
C7 0.061(5) 0.065(5) 0.069(5) -0.001(4) 0.024(4) 0.000(4)
C8 0.062(6) 0.081(7) 0.098(7) -0.004(6) 0.026(5) 0.002(6)
C9 0.068(8) 0.079(9) 0.099(10) 0.004(7) 0.018(7) 0.012(6)
C10 0.057(5) 0.058(5) 0.056(5) -0.008(4) 0.020(4) -0.006(4)
C11 0.057(5) 0.055(5) 0.048(4) 0.003(4) 0.020(4) 0.005(4)
C12 0.052(5) 0.049(6) 0.066(5) -0.005(4) 0.011(4) -0.008(4)
C13 0.072(6) 0.062(6) 0.101(7) -0.001(5) 0.028(6) 0.001(5)
C14 0.097(7) 0.058(6) 0.120(8) -0.006(6) 0.011(6) 0.007(6)
C15 0.092(7) 0.091(8) 0.128(8) -0.033(7) 0.024(6) 0.027(7)
C16 0.085(6) 0.096(7) 0.097(6) -0.014(6) 0.035(5) 0.018(6)
C17 0.072(6) 0.060(5) 0.085(6) -0.007(4) 0.028(5) 0.004(4)
C18 0.048(5) 0.059(5) 0.065(5) -0.007(4) 0.014(4) -0.003(4)
C19 0.068(5) 0.067(6) 0.071(5) 0.003(5) 0.014(5) -0.002(5)
C20 0.087(8) 0.087(8) 0.061(7) -0.006(6) -0.004(6) 0.008(7)
C21 0.063(7) 0.092(9) 0.100(9) -0.018(7) -0.002(7) 0.011(7)
C22 0.056(6) 0.079(7) 0.105(7) -0.016(6) 0.006(6) 0.002(5)
C23 0.052(5) 0.068(5) 0.081(6) 0.005(4) 0.014(5) -0.007(4)
C24 0.072(9) 0.204(18) 0.133(12) -0.044(12) -0.028(8) 0.045(10)
C25 0.057(6) 0.053(6) 0.056(6) 0.003(4) 0.026(5) -0.004(5)
C26 0.064(6) 0.077(7) 0.065(6) -0.007(5) 0.024(5) -0.011(5)
C27 0.074(6) 0.079(6) 0.072(6) -0.006(5) 0.036(5) -0.014(5)
C28 0.061(5) 0.071(6) 0.085(6) -0.008(5) 0.023(5) -0.019(4)
C29 0.076(6) 0.089(6) 0.057(5) -0.005(4) 0.017(5) -0.015(5)
C30 0.062(6) 0.074(6) 0.059(6) 0.005(5) 0.027(5) -0.007(5)
C31 0.062(6) 0.059(7) 0.052(6) -0.001(5) 0.015(4) -0.001(5)
C32 0.089(7) 0.094(9) 0.068(8) 0.005(7) 0.020(6) 0.014(6)
C33 0.120(9) 0.105(9) 0.074(8) 0.024(8) 0.035(7) 0.023(7)
C34 0.089(9) 0.132(13) 0.056(7) 0.014(9) 0.010(7) 0.034(9)
C35 0.103(8) 0.107(9) 0.075(8) -0.018(7) 0.013(6) 0.005(7)
C36 0.080(7) 0.077(8) 0.058(7) 0.007(6) 0.016(5) -0.001(6)
C37 0.063(5) 0.062(5) 0.088(6) 0.002(5) 0.016(4) -0.002(4)
C38 0.080(5) 0.072(5) 0.072(5) 0.005(4) 0.029(4) 0.010(4)
C39 0.077(6) 0.080(6) 0.092(7) 0.018(5) 0.028(5) -0.001(6)
C40 0.102(8) 0.071(7) 0.103(8) 0.025(5) 0.014(6) -0.004(6)
C41 0.075(7) 0.074(7) 0.106(7) 0.008(6) 0.008(6) 0.012(5)
C42 0.061(7) 0.059(7) 0.080(8) 0.009(6) 0.013(6) 0.008(6)
C43 0.055(5) 0.059(6) 0.072(6) -0.002(4) 0.018(4) -0.003(5)
C44 0.052(5) 0.050(5) 0.065(5) -0.007(4) 0.022(4) -0.001(4)
C45 0.059(5) 0.060(5) 0.089(6) -0.002(4) 0.021(5) 0.000(4)
C46 0.060(6) 0.089(8) 0.102(7) -0.001(6) 0.034(5) 0.010(6)
C47 0.072(8) 0.061(8) 0.106(10) 0.000(7) 0.015(7) 0.014(6)
C48 0.063(5) 0.049(5) 0.063(5) -0.005(4) 0.028(4) -0.008(4)
C49 0.061(5) 0.047(5) 0.057(5) 0.006(4) 0.025(4) -0.002(4)
C50 0.059(5) 0.047(5) 0.060(5) 0.001(4) 0.019(4) -0.001(4)
C51 0.068(6) 0.060(5) 0.076(6) -0.005(4) 0.025(5) 0.005(4)
C52 0.080(6) 0.086(7) 0.087(6) -0.013(6) 0.025(5) 0.008(6)
C53 0.098(7) 0.083(7) 0.106(7) -0.022(6) 0.027(6) 0.022(6)
C54 0.113(8) 0.057(6) 0.108(7) 0.001(6) 0.020(6) 0.007(6)
C55 0.089(7) 0.065(6) 0.090(7) 0.004(5) 0.028(6) 0.000(6)
C56 0.057(5) 0.047(5) 0.062(5) 0.000(4) 0.014(4) 0.000(4)
C57 0.064(5) 0.067(6) 0.078(6) 0.005(5) 0.012(5) 0.001(5)
C58 0.056(6) 0.080(7) 0.101(7) -0.010(6) 0.017(6) 0.000(5)
C59 0.067(7) 0.090(9) 0.081(8) -0.018(6) 0.000(6) 0.011(6)
C60 0.084(8) 0.092(9) 0.066(7) 0.008(6) -0.010(6) 0.011(7)
C61 0.082(6) 0.076(6) 0.067(6) 0.000(5) 0.019(5) -0.005(5)
C62 0.090(10) 0.154(15) 0.132(12) -0.019(11) -0.020(9) 0.003(10)
C63 0.067(6) 0.058(7) 0.061(6) 0.002(5) 0.029(5) -0.008(5)
C64 0.079(7) 0.081(8) 0.062(7) -0.006(6) 0.018(5) -0.006(6)
C65 0.097(7) 0.102(9) 0.067(8) -0.006(6) 0.013(6) 0.001(7)
C66 0.130(11) 0.119(12) 0.071(8) 0.004(10) 0.024(7) 0.015(10)
C67 0.128(10) 0.080(9) 0.088(9) 0.023(7) 0.024(7) 0.020(7)
C68 0.101(7) 0.073(7) 0.061(7) 0.009(6) 0.025(5) -0.006(6)
C69 0.057(6) 0.051(5) 0.054(6) -0.003(4) 0.028(5) -0.010(5)
C70 0.070(6) 0.072(6) 0.062(6) -0.008(5) 0.030(5) -0.015(5)
C71 0.064(6) 0.078(6) 0.087(7) -0.004(5) 0.032(5) -0.023(5)
C72 0.060(5) 0.077(6) 0.089(7) -0.001(5) 0.021(5) -0.011(4)
C73 0.068(6) 0.086(6) 0.071(6) -0.012(5) 0.015(5) -0.022(5)
C74 0.070(6) 0.064(6) 0.067(6) 0.005(5) 0.026(5) -0.005(5)
C75 0.072(5) 0.059(5) 0.092(6) 0.017(4) 0.033(4) 0.002(4)
C76 0.071(5) 0.060(5) 0.100(6) 0.002(5) 0.017(5) -0.006(4)
C77 0.117(12) 0.179(18) 0.094(10) -0.039(12) 0.022(9) 0.002(13)
C78 0.157(15) 0.150(14) 0.097(10) -0.030(9) 0.061(10) -0.039(11)
C79 0.180(17) 0.131(13) 0.095(10) -0.006(10) 0.039(11) 0.038(13)
C80 0.118(12) 0.179(17) 0.103(11) -0.005(12) 0.027(9) 0.026(13)
C81 0.159(16) 0.158(16) 0.097(10) 0.006(9) 0.035(9) -0.009(11)
C82 0.163(14) 0.149(13) 0.094(8) -0.005(8) 0.015(10) 0.027(12)
C83 0.130(14) 0.160(19) 0.120(12) -0.020(12) 0.044(12) 0.024(11)
C84 0.115(11) 0.159(19) 0.148(18) -0.054(14) 0.036(12) -0.013(12)
C85 0.137(14) 0.150(15) 0.160(17) 0.000(12) 0.088(12) -0.007(12)
C86 0.118(13) 0.169(18) 0.136(13) 0.010(13) 0.038(12) 0.023(11)
C87 0.101(10) 0.172(15) 0.152(16) -0.023(11) 0.027(11) -0.011(10)
C88 0.124(11) 0.153(11) 0.164(14) 0.010(11) 0.070(10) -0.014(10)
C89 0.157(14) 0.120(13) 0.183(17) 0.019(11) 0.049(13) -0.001(11)
C90 0.138(12) 0.133(13) 0.187(16) 0.002(10) 0.026(11) -0.021(10)
C91 0.132(13) 0.125(11) 0.198(17) 0.003(14) 0.064(13) -0.028(10)
C92 0.163(18) 0.131(17) 0.164(18) 0.004(13) 0.063(15) -0.002(11)
C93 0.148(13) 0.122(16) 0.168(19) -0.037(13) 0.043(14) -0.023(13)
C94 0.142(13) 0.099(11) 0.166(16) 0.011(13) 0.050(13) -0.011(9)
C95 0.146(11) 0.130(11) 0.105(9) -0.023(8) 0.045(8) -0.015(11)
C96 0.122(12) 0.136(13) 0.111(9) -0.014(9) 0.026(9) 0.024(10)
C97 0.103(11) 0.156(16) 0.110(12) -0.012(11) 0.041(9) -0.012(11)
C98 0.168(14) 0.140(13) 0.113(12) -0.006(10) 0.067(11) -0.020(13)
C99 0.137(14) 0.155(15) 0.083(7) -0.002(10) 0.024(8) 0.052(11)
C100 0.098(10) 0.182(16) 0.107(11) -0.044(10) 0.025(9) 0.014(12)

loop_
_atom_type_symbol
_atom_type_description
_atom_type_scat_dispersion_real
_atom_type_scat_dispersion_imag
_atom_type_scat_source
C C 0.0033 0.0016 'International Tables Vol C Tables 4.2.6.8 and 6.1.1.4'
H H 0.0000 0.0000 'International Tables Vol C Tables 4.2.6.8 and 6.1.1.4'
N N 0.0061 0.0033 'International Tables Vol C Tables 4.2.6.8 and 6.1.1.4'
P P 0.1023 0.0942 'International Tables Vol C Tables 4.2.6.8 and 6.1.1.4'
Al Al 0.0645 0.0514 'International Tables Vol C Tables 4.2.6.8 and 6.1.1.4'

loop_
_geom_angle_atom_site_label_1
_geom_angle_atom_site_label_2
_geom_angle_atom_site_label_3
_geom_angle
C38 Al1 N2 121.4(3)
C38 Al1 C37 123.5(3)
N2 Al1 C37 112.1(3)
C38 Al1 N3 96.2(2)
N2 Al1 N3 92.7(2)
C37 Al1 N3 98.2(3)
C38 Al1 N1 89.4(3)
N2 Al1 N1 75.7(2)
C37 Al1 N1 87.1(2)
N3 Al1 N1 168.3(3)
N5 Al2 C76 111.5(3)
N5 Al2 C75 121.5(3)
C76 Al2 C75 123.9(3)
N5 Al2 N6 92.6(2)
C76 Al2 N6 99.1(3)
C75 Al2 N6 95.5(2)
N5 Al2 N4 75.5(2)
C76 Al2 N4 87.3(2)
C75 Al2 N4 89.3(2)
N6 Al2 N4 167.9(3)
C1 N1 C5 118.3(6)
C1 N1 Al1 128.1(6)
C5 N1 Al1 112.2(5)
C6 N2 P1 123.3(5)
C6 N2 Al1 116.8(4)
P1 N2 Al1 118.9(3)
C11 N3 C18 116.6(5)
C11 N3 Al1 120.5(4)
C18 N3 Al1 121.5(4)
C39 N4 C43 118.1(7)
C39 N4 Al2 128.5(6)
C43 N4 Al2 111.6(5)
C44 N5 P2 123.4(5)
C44 N5 Al2 116.7(4)
P2 N5 Al2 118.9(3)
C49 N6 C56 116.8(6)
C49 N6 Al2 121.0(4)
C56 N6 Al2 120.9(5)
N2 P1 C10 110.0(3)
N2 P1 C31 110.8(4)
C10 P1 C31 109.2(4)
N2 P1 C25 113.3(3)
C10 P1 C25 105.6(4)
C31 P1 C25 107.8(4)
N5 P2 C48 109.5(3)
N5 P2 C63 109.7(4)
C48 P2 C63 109.7(4)
N5 P2 C69 113.7(3)
C48 P2 C69 104.9(4)
C63 P2 C69 109.1(4)
N1 C1 C2 121.6(7)
N1 C1 H1 119.2
C2 C1 H1 119.2
C3 C2 C1 120.2(8)
C3 C2 H2 119.9
C1 C2 H2 119.9
C2 C3 C4 119.6(8)
C2 C3 H3 120.2
C4 C3 H3 120.2
C9 C4 C5 117.8(10)
C9 C4 C3 125.5(10)
C5 C4 C3 116.7(9)
N1 C5 C4 123.6(8)
N1 C5 C6 113.4(7)
C4 C5 C6 123.0(8)
C7 C6 N2 128.3(7)
C7 C6 C5 116.0(7)
N2 C6 C5 115.7(7)
C6 C7 C8 121.1(7)
C6 C7 H7 119.4
C8 C7 H7 119.4
C9 C8 C7 120.8(9)
C9 C8 H8 119.6
C7 C8 H8 119.6
C8 C9 C4 121.2(11)
C8 C9 H9 119.4
C4 C9 H9 119.4
C11 C10 P1 120.8(5)
C11 C10 H10 119.6
P1 C10 H10 119.6
N3 C11 C10 118.7(6)
N3 C11 C12 121.5(6)
C10 C11 C12 119.6(6)
C13 C12 C17 115.6(7)
C13 C12 C11 123.3(8)
C17 C12 C11 120.9(7)
C14 C13 C12 122.8(9)
C14 C13 H13 118.6
C12 C13 H13 118.6
C13 C14 C15 119.6(9)
C13 C14 H14 120.2
C15 C14 H14 120.2
C16 C15 C14 120.2(8)
C16 C15 H15 119.9
C14 C15 H15 119.9
C15 C16 C17 119.2(8)
C15 C16 H16 120.4
C17 C16 H16 120.4
C16 C17 C12 122.6(7)
C16 C17 H17 118.7
C12 C17 H17 118.7
C23 C18 C19 119.7(7)
C23 C18 N3 121.0(7)
C19 C18 N3 119.2(7)
C18 C19 C20 116.6(9)
C18 C19 H19 121.7
C20 C19 H19 121.7
C21 C20 C19 126.9(12)
C21 C20 H20 116.5
C19 C20 H20 116.5
C20 C21 C22 113.4(10)
C20 C21 C24 123.4(13)
C22 C21 C24 123.1(13)
C21 C22 C23 124.8(9)
C21 C22 H22 117.6
C23 C22 H22 117.6
C22 C23 C18 118.5(7)
C22 C23 H23 120.7
C18 C23 H23 120.7
C21 C24 H24A 109.5
C21 C24 H24B 109.5
H24A C24 H24B 109.5
C21 C24 H24C 109.5
H24A C24 H24C 109.5
H24B C24 H24C 109.5
C26 C25 C30 118.3(8)
C26 C25 P1 123.8(7)
C30 C25 P1 117.8(8)
C25 C26 C27 120.0(8)
C25 C26 H26 120.0
C27 C26 H26 120.0
C28 C27 C26 119.9(7)
C28 C27 H27 120.1
C26 C27 H27 120.1
C27 C28 C29 121.3(7)
C27 C28 H28 119.4
C29 C28 H28 119.4
C28 C29 C30 119.6(7)
C28 C29 H29 120.2
C30 C29 H29 120.2
C29 C30 C25 120.9(8)
C29 C30 H30 119.5
C25 C30 H30 119.5
C32 C31 C36 118.3(9)
C32 C31 P1 121.4(8)
C36 C31 P1 119.6(8)
C33 C32 C31 121.1(11)
C33 C32 H32 119.5
C31 C32 H32 119.5
C32 C33 C34 123.0(14)
C32 C33 H33 118.5
C34 C33 H33 118.5
C33 C34 C35 118.0(12)
C33 C34 H34 121.0
C35 C34 H34 121.0
C36 C35 C34 118.3(11)
C36 C35 H35 120.8
C34 C35 H35 120.8
C31 C36 C35 121.2(10)
C31 C36 H36 119.4
C35 C36 H36 119.4
Al1 C37 H37A 109.5
Al1 C37 H37B 109.5
H37A C37 H37B 109.5
Al1 C37 H37C 109.5
H37A C37 H37C 109.5
H37B C37 H37C 109.5
Al1 C38 H38A 109.5
Al1 C38 H38B 109.5
H38A C38 H38B 109.5
Al1 C38 H38C 109.5
H38A C38 H38C 109.5
H38B C38 H38C 109.5
N4 C39 C40 122.8(8)
N4 C39 H39 118.6
C40 C39 H39 118.6
C41 C40 C39 118.9(8)
C41 C40 H40 120.6
C39 C40 H40 120.6
C40 C41 C42 120.1(9)
C40 C41 H41 120.0
C42 C41 H41 120.0
C47 C42 C41 124.8(10)
C47 C42 C43 119.0(10)
C41 C42 C43 116.2(9)
N4 C43 C42 123.7(8)
N4 C43 C44 115.3(7)
C42 C43 C44 121.0(8)
C45 C44 N5 127.7(7)
C45 C44 C43 117.8(7)
N5 C44 C43 114.5(6)
C44 C45 C46 120.9(7)
C44 C45 H45 119.6
C46 C45 H45 119.6
C47 C46 C45 121.0(9)
C47 C46 H46 119.5
C45 C46 H46 119.5
C46 C47 C42 120.4(10)
C46 C47 H47 119.8
C42 C47 H47 119.8
C49 C48 P2 119.7(5)
C49 C48 H48 120.2
P2 C48 H48 120.2
N6 C49 C48 119.6(6)
N6 C49 C50 121.5(6)
C48 C49 C50 118.6(6)
C55 C50 C51 119.6(7)
C55 C50 C49 121.3(7)
C51 C50 C49 118.9(6)
C52 C51 C50 119.5(7)
C52 C51 H51 120.3
C50 C51 H51 120.3
C53 C52 C51 121.5(8)
C53 C52 H52 119.3
C51 C52 H52 119.3
C52 C53 C54 120.1(8)
C52 C53 H53 119.9
C54 C53 H53 119.9
C53 C54 C55 119.8(8)
C53 C54 H54 120.1
C55 C54 H54 120.1
C50 C55 C54 119.5(9)
C50 C55 H55 120.3
C54 C55 H55 120.3
C57 C56 C61 115.9(7)
C57 C56 N6 123.2(7)
C61 C56 N6 120.8(7)
C56 C57 C58 123.7(8)
C56 C57 H57 118.1
C58 C57 H57 118.1
C59 C58 C57 118.3(8)
C59 C58 H58 120.9
C57 C58 H58 120.9
C58 C59 C60 121.3(9)
C58 C59 C62 118.6(12)
C60 C59 C62 120.1(12)
C59 C60 C61 116.4(11)
C59 C60 H60 121.8
C61 C60 H60 121.8
C56 C61 C60 124.3(9)
C56 C61 H61 117.9
C60 C61 H61 117.9
C59 C62 H62A 109.5
C59 C62 H62B 109.5
H62A C62 H62B 109.5
C59 C62 H62C 109.5
H62A C62 H62C 109.5
H62B C62 H62C 109.5
C64 C63 C68 118.0(9)
C64 C63 P2 122.3(8)
C68 C63 P2 119.5(7)
C63 C64 C65 120.4(11)
C63 C64 H64 119.8
C65 C64 H64 119.8
C66 C65 C64 121.3(11)
C66 C65 H65 119.4
C64 C65 H65 119.4
C67 C66 C65 122.7(13)
C67 C66 H66 118.6
C65 C66 H66 118.6
C66 C67 C68 116.6(12)
C66 C67 H67 121.7
C68 C67 H67 121.7
C63 C68 C67 120.9(10)
C63 C68 H68 119.5
C67 C68 H68 119.5
C70 C69 C74 118.8(8)
C70 C69 P2 124.6(7)
C74 C69 P2 116.6(8)
C69 C70 C71 121.3(8)
C69 C70 H70 119.3
C71 C70 H70 119.3
C70 C71 C72 119.3(7)
C70 C71 H71 120.4
C72 C71 H71 120.4
C73 C72 C71 120.4(7)
C73 C72 H72 119.8
C71 C72 H72 119.8
C72 C73 C74 119.8(8)
C72 C73 H73 120.1
C74 C73 H73 120.1
C69 C74 C73 120.4(9)
C69 C74 H74 119.8
C73 C74 H74 119.8
Al2 C75 H75A 109.5
Al2 C75 H75B 109.5
H75A C75 H75B 109.5
Al2 C75 H75C 109.5
H75A C75 H75C 109.5
H75B C75 H75C 109.5
Al2 C76 H76A 109.5
Al2 C76 H76B 109.5
H76A C76 H76B 109.5
Al2 C76 H76C 109.5
H76A C76 H76C 109.5
H76B C76 H76C 109.5
C82 C77 C78 120.1(17)
C82 C77 H77 119.9
C78 C77 H77 119.9
C79 C78 C77 119.4(16)
C79 C78 H78 120.3
C77 C78 H78 120.3
C80 C79 C78 118.2(16)
C80 C79 H79 120.9
C78 C79 H79 120.9
C79 C80 C81 123.6(18)
C79 C80 H80 118.2
C81 C80 H80 118.2
C80 C81 C82 117.3(18)
C80 C81 H81 121.4
C82 C81 H81 121.4
C77 C82 C81 121.1(16)
C77 C82 H82 119.5
C81 C82 H82 119.5
C88 C83 C84 121.3(19)
C88 C83 H83 119.4
C84 C83 H83 119.4
C83 C84 C85 118.7(18)
C83 C84 H84 120.6
C85 C84 H84 120.6
C86 C85 C84 116.6(19)
C86 C85 H85 121.7
C84 C85 H85 121.7
C87 C86 C85 123(2)
C87 C86 H86 118.3
C85 C86 H86 118.3
C86 C87 C88 122.5(17)
C86 C87 H87 118.7
C88 C87 H87 118.7
C83 C88 C87 117.2(16)
C83 C88 H88 121.4
C87 C88 H88 121.4
C90 C89 C94 115.2(18)
C90 C89 H89 122.4
C94 C89 H89 122.4
C91 C90 C89 117.6(17)
C91 C90 H90 121.2
C89 C90 H90 121.2
C92 C91 C90 124.3(18)
C92 C91 H91 117.9
C90 C91 H91 117.9
C91 C92 C93 117.9(19)
C91 C92 H92 121.0
C93 C92 H92 121.0
C94 C93 C92 120(2)
C94 C93 H93 120.2
C92 C93 H93 120.2
C93 C94 C89 125(2)
C93 C94 H94 117.4
C89 C94 H94 117.4
C100 C95 C96 120.6(14)
C100 C95 H95 119.7
C96 C95 H95 119.7
C95 C96 C97 120.2(15)
C95 C96 H96 119.9
C97 C96 H96 119.9
C98 C97 C96 119.7(17)
C98 C97 H97 120.2
C96 C97 H97 120.2
C99 C98 C97 119.9(17)
C99 C98 H98 120.0
C97 C98 H98 120.0
C98 C99 C100 121.0(16)
C98 C99 H99 119.5
C100 C99 H99 119.5
C95 C100 C99 118.5(17)
C95 C100 H100 120.7
C99 C100 H100 120.7

loop_
_geom_bond_atom_site_label_1
_geom_bond_atom_site_label_2
_geom_bond_distance
Al1 C38 1.985(6)
Al1 N2 1.986(5)
Al1 C37 1.996(6)
Al1 N3 2.044(6)
Al1 N1 2.222(6)
Al2 N5 1.980(5)
Al2 C76 1.989(7)
Al2 C75 2.000(6)
Al2 N6 2.056(6)
Al2 N4 2.234(6)
N1 C1 1.337(8)
N1 C5 1.366(8)
N2 C6 1.403(7)
N2 P1 1.634(5)
N3 C11 1.372(7)
N3 C18 1.442(8)
N4 C39 1.307(8)
N4 C43 1.339(8)
N5 C44 1.419(7)
N5 P2 1.641(5)
N6 C49 1.337(7)
N6 C56 1.425(8)
P1 C10 1.719(6)
P1 C31 1.793(8)
P1 C25 1.798(9)
P2 C48 1.722(6)
P2 C63 1.809(9)
P2 C69 1.830(9)
C1 C2 1.412(9)
C1 H1 0.9300
C2 C3 1.369(10)
C2 H2 0.9300
C3 C4 1.416(11)
C3 H3 0.9300
C4 C9 1.395(13)
C4 C5 1.406(11)
C5 C6 1.436(8)
C6 C7 1.377(8)
C7 C8 1.437(9)
C7 H7 0.9300
C8 C9 1.347(12)
C8 H8 0.9300
C9 H9 0.9300
C10 C11 1.376(7)
C10 H10 0.9300
C11 C12 1.464(8)
C12 C13 1.392(9)
C12 C17 1.396(8)
C13 C14 1.375(10)
C13 H13 0.9300
C14 C15 1.379(11)
C14 H14 0.9300
C15 C16 1.372(10)
C15 H15 0.9300
C16 C17 1.388(8)
C16 H16 0.9300
C17 H17 0.9300
C18 C23 1.379(8)
C18 C19 1.385(8)
C19 C20 1.390(12)
C19 H19 0.9300
C20 C21 1.337(16)
C20 H20 0.9300
C21 C22 1.372(13)
C21 C24 1.513(15)
C22 C23 1.374(8)
C22 H22 0.9300
C23 H23 0.9300
C24 H24A 0.9600
C24 H24B 0.9600
C24 H24C 0.9600
C25 C26 1.387(11)
C25 C30 1.394(11)
C26 C27 1.416(10)
C26 H26 0.9300
C27 C28 1.351(8)
C27 H27 0.9300
C28 C29 1.368(8)
C28 H28 0.9300
C29 C30 1.389(9)
C29 H29 0.9300
C30 H30 0.9300
C31 C32 1.353(14)
C31 C36 1.394(13)
C32 C33 1.345(15)
C32 H32 0.9300
C33 C34 1.367(18)
C33 H33 0.9300
C34 C35 1.406(16)
C34 H34 0.9300
C35 C36 1.399(13)
C35 H35 0.9300
C36 H36 0.9300
C37 H37A 0.9600
C37 H37B 0.9600
C37 H37C 0.9600
C38 H38A 0.9600
C38 H38B 0.9600
C38 H38C 0.9600
C39 C40 1.418(10)
C39 H39 0.9300
C40 C41 1.346(10)
C40 H40 0.9300
C41 C42 1.407(11)
C41 H41 0.9300
C42 C47 1.395(13)
C42 C43 1.410(10)
C43 C44 1.421(8)
C44 C45 1.377(8)
C45 C46 1.411(9)
C45 H45 0.9300
C46 C47 1.359(12)
C46 H46 0.9300
C47 H47 0.9300
C48 C49 1.382(7)
C48 H48 0.9300
C49 C50 1.509(8)
C50 C55 1.368(9)
C50 C51 1.396(7)
C51 C52 1.367(8)
C51 H51 0.9300
C52 C53 1.349(10)
C52 H52 0.9300
C53 C54 1.366(10)
C53 H53 0.9300
C54 C55 1.408(10)
C54 H54 0.9300
C55 H55 0.9300
C56 C57 1.360(8)
C56 C61 1.383(8)
C57 C58 1.401(9)
C57 H57 0.9300
C58 C59 1.377(12)
C58 H58 0.9300
C59 C60 1.400(16)
C59 C62 1.555(15)
C60 C61 1.404(12)
C60 H60 0.9300
C61 H61 0.9300
C62 H62A 0.9600
C62 H62B 0.9600
C62 H62C 0.9600
C63 C64 1.357(13)
C63 C68 1.417(13)
C64 C65 1.381(12)
C64 H64 0.9300
C65 C66 1.356(16)
C65 H65 0.9300
C66 C67 1.339(18)
C66 H66 0.9300
C67 C68 1.445(15)
C67 H67 0.9300
C68 H68 0.9300
C69 C70 1.369(12)
C69 C74 1.383(11)
C70 C71 1.378(9)
C70 H70 0.9300
C71 C72 1.379(8)
C71 H71 0.9300
C72 C73 1.364(8)
C72 H72 0.9300
C73 C74 1.386(9)
C73 H73 0.9300
C74 H74 0.9300
C75 H75A 0.9600
C75 H75B 0.9600
C75 H75C 0.9600
C76 H76A 0.9600
C76 H76B 0.9600
C76 H76C 0.9600
C77 C82 1.356(19)
C77 C78 1.381(19)
C77 H77 0.9300
C78 C79 1.373(16)
C78 H78 0.9300
C79 C80 1.356(19)
C79 H79 0.9300
C80 C81 1.357(19)
C80 H80 0.9300
C81 C82 1.373(16)
C81 H81 0.9300
C82 H82 0.9300
C83 C88 1.331(17)
C83 C84 1.365(19)
C83 H83 0.9300
C84 C85 1.43(2)
C84 H84 0.9300
C85 C86 1.31(2)
C85 H85 0.9300
C86 C87 1.30(2)
C86 H86 0.9300
C87 C88 1.358(17)
C87 H87 0.9300
C88 H88 0.9300
C89 C90 1.39(2)
C89 C94 1.41(2)
C89 H89 0.9300
C90 C91 1.360(17)
C90 H90 0.9300
C91 C92 1.350(18)
C91 H91 0.9300
C92 C93 1.35(2)
C92 H92 0.9300
C93 C94 1.290(19)
C93 H93 0.9300
C94 H94 0.9300
C95 C100 1.344(19)
C95 C96 1.351(14)
C95 H95 0.9300
C96 C97 1.357(17)
C96 H96 0.9300
C97 C98 1.350(17)
C97 H97 0.9300
C98 C99 1.335(16)
C98 H98 0.9300
C99 C100 1.38(2)
C99 H99 0.9300
C100 H100 0.9300

loop_
_geom_torsion_atom_site_label_1
_geom_torsion_atom_site_label_2
_geom_torsion_atom_site_label_3
_geom_torsion_atom_site_label_4
_geom_torsion
C38 Al1 N1 C1 -50.9(6)
N2 Al1 N1 C1 -173.7(7)
C37 Al1 N1 C1 72.7(6)
N3 Al1 N1 C1 -169.9(10)
C38 Al1 N1 C5 142.8(5)
N2 Al1 N1 C5 20.0(5)
C37 Al1 N1 C5 -93.6(5)
N3 Al1 N1 C5 23.8(15)
C38 Al1 N2 C6 -102.4(5)
C37 Al1 N2 C6 58.6(5)
N3 Al1 N2 C6 158.6(4)
N1 Al1 N2 C6 -22.2(4)
C38 Al1 N2 P1 88.5(4)
C37 Al1 N2 P1 -110.5(3)
N3 Al1 N2 P1 -10.5(3)
N1 Al1 N2 P1 168.8(3)
C38 Al1 N3 C11 -67.7(5)
N2 Al1 N3 C11 54.3(5)
C37 Al1 N3 C11 167.1(5)
N1 Al1 N3 C11 50.6(14)
C38 Al1 N3 C18 98.5(5)
N2 Al1 N3 C18 -139.5(5)
C37 Al1 N3 C18 -26.8(5)
N1 Al1 N3 C18 -143.2(11)
N5 Al2 N4 C39 175.6(7)
C76 Al2 N4 C39 -71.4(7)
C75 Al2 N4 C39 52.6(7)
N6 Al2 N4 C39 166.4(10)
N5 Al2 N4 C43 -19.9(5)
C76 Al2 N4 C43 93.2(5)
C75 Al2 N4 C43 -142.8(5)
N6 Al2 N4 C43 -29.0(14)
C76 Al2 N5 C44 -58.8(5)
C75 Al2 N5 C44 102.3(5)
N6 Al2 N5 C44 -159.6(4)
N4 Al2 N5 C44 22.3(4)
C76 Al2 N5 P2 109.9(3)
C75 Al2 N5 P2 -89.0(4)
N6 Al2 N5 P2 9.1(3)
N4 Al2 N5 P2 -169.0(3)
N5 Al2 N6 C49 -53.6(5)
C76 Al2 N6 C49 -165.9(5)
C75 Al2 N6 C49 68.4(5)
N4 Al2 N6 C49 -44.8(14)
N5 Al2 N6 C56 139.4(5)
C76 Al2 N6 C56 27.2(6)
C75 Al2 N6 C56 -98.5(5)
N4 Al2 N6 C56 148.3(11)
C6 N2 P1 C10 160.8(5)
Al1 N2 P1 C10 -30.9(4)
C6 N2 P1 C31 -78.5(6)
Al1 N2 P1 C31 89.9(4)
C6 N2 P1 C25 42.9(6)
Al1 N2 P1 C25 -148.8(4)
C44 N5 P2 C48 -159.7(5)
Al2 N5 P2 C48 32.3(4)
C44 N5 P2 C63 79.8(6)
Al2 N5 P2 C63 -88.1(4)
C44 N5 P2 C69 -42.7(6)
Al2 N5 P2 C69 149.3(4)
C5 N1 C1 C2 1.8(11)
Al1 N1 C1 C2 -163.8(5)
N1 C1 C2 C3 -2.3(12)
C1 C2 C3 C4 3.3(13)
C2 C3 C4 C9 178.4(10)
C2 C3 C4 C5 -3.8(13)
C1 N1 C5 C4 -2.6(11)
Al1 N1 C5 C4 165.2(6)
C1 N1 C5 C6 177.8(6)
Al1 N1 C5 C6 -14.4(7)
C9 C4 C5 N1 -178.5(9)
C3 C4 C5 N1 3.6(13)
C9 C4 C5 C6 1.0(13)
C3 C4 C5 C6 -176.9(7)
P1 N2 C6 C7 11.4(10)
Al1 N2 C6 C7 -157.1(6)
P1 N2 C6 C5 -169.3(4)
Al1 N2 C6 C5 22.2(7)
N1 C5 C6 C7 176.2(6)
C4 C5 C6 C7 -3.4(11)
N1 C5 C6 N2 -3.2(9)
C4 C5 C6 N2 177.2(7)
N2 C6 C7 C8 -177.8(6)
C5 C6 C7 C8 2.9(10)
C6 C7 C8 C9 -0.1(13)
C7 C8 C9 C4 -2.6(16)
C5 C4 C9 C8 2.0(16)
C3 C4 C9 C8 179.8(10)
N2 P1 C10 C11 56.4(6)
C31 P1 C10 C11 -65.3(7)
C25 P1 C10 C11 179.0(6)
C18 N3 C11 C10 149.2(6)
Al1 N3 C11 C10 -44.0(8)
C18 N3 C11 C12 -35.4(9)
Al1 N3 C11 C12 131.5(5)
P1 C10 C11 N3 -16.9(9)
P1 C10 C11 C12 167.6(5)
N3 C11 C12 C13 142.9(7)
C10 C11 C12 C13 -41.6(10)
N3 C11 C12 C17 -41.9(10)
C10 C11 C12 C17 133.6(7)
C17 C12 C13 C14 -1.5(12)
C11 C12 C13 C14 174.0(7)
C12 C13 C14 C15 1.2(13)
C13 C14 C15 C16 -0.3(13)
C14 C15 C16 C17 -0.2(13)
C15 C16 C17 C12 -0.2(11)
C13 C12 C17 C16 0.9(10)
C11 C12 C17 C16 -174.6(6)
C11 N3 C18 C23 124.6(7)
Al1 N3 C18 C23 -42.1(8)
C11 N3 C18 C19 -58.8(8)
Al1 N3 C18 C19 134.6(5)
C23 C18 C19 C20 1.3(11)
N3 C18 C19 C20 -175.4(7)
C18 C19 C20 C21 -2.0(17)
C19 C20 C21 C22 1.3(18)
C19 C20 C21 C24 178.8(12)
C20 C21 C22 C23 0.1(16)
C24 C21 C22 C23 -177.4(10)
C21 C22 C23 C18 -0.7(13)
C19 C18 C23 C22 -0.1(11)
N3 C18 C23 C22 176.6(6)
N2 P1 C25 C26 -111.2(8)
C10 P1 C25 C26 128.4(8)
C31 P1 C25 C26 11.8(10)
N2 P1 C25 C30 71.0(8)
C10 P1 C25 C30 -49.4(8)
C31 P1 C25 C30 -166.0(7)
C30 C25 C26 C27 1.2(14)
P1 C25 C26 C27 -176.6(6)
C25 C26 C27 C28 0.2(13)
C26 C27 C28 C29 -0.8(12)
C27 C28 C29 C30 -0.1(11)
C28 C29 C30 C25 1.5(12)
C26 C25 C30 C29 -2.0(13)
P1 C25 C30 C29 175.9(6)
N2 P1 C31 C32 -178.3(8)
C10 P1 C31 C32 -57.0(9)
C25 P1 C31 C32 57.2(9)
N2 P1 C31 C36 -8.7(9)
C10 P1 C31 C36 112.5(8)
C25 P1 C31 C36 -133.2(8)
C36 C31 C32 C33 5.2(16)
P1 C31 C32 C33 174.9(9)
C31 C32 C33 C34 -4.5(19)
C32 C33 C34 C35 2(2)
C33 C34 C35 C36 0.2(18)
C32 C31 C36 C35 -3.3(14)
P1 C31 C36 C35 -173.2(8)
C34 C35 C36 C31 0.7(16)
C43 N4 C39 C40 1.8(11)
Al2 N4 C39 C40 165.5(5)
N4 C39 C40 C41 -4.4(12)
C39 C40 C41 C42 4.2(12)
C40 C41 C42 C47 -179.6(10)
C40 C41 C42 C43 -1.8(13)
C39 N4 C43 C42 0.8(12)
Al2 N4 C43 C42 -165.6(6)
C39 N4 C43 C44 -179.7(6)
Al2 N4 C43 C44 13.9(8)
C47 C42 C43 N4 177.1(9)
C41 C42 C43 N4 -0.8(13)
C47 C42 C43 C44 -2.4(13)
C41 C42 C43 C44 179.7(7)
P2 N5 C44 C45 -10.5(10)
Al2 N5 C44 C45 157.7(6)
P2 N5 C44 C43 169.2(5)
Al2 N5 C44 C43 -22.7(7)
N4 C43 C44 C45 -176.6(6)
C42 C43 C44 C45 2.9(11)
N4 C43 C44 N5 3.7(9)
C42 C43 C44 N5 -176.8(7)
N5 C44 C45 C46 177.9(7)
C43 C44 C45 C46 -1.7(10)
C44 C45 C46 C47 0.0(13)
C45 C46 C47 C42 0.5(16)
C41 C42 C47 C46 178.4(9)
C43 C42 C47 C46 0.7(16)
N5 P2 C48 C49 -57.5(6)
C63 P2 C48 C49 62.9(6)
C69 P2 C48 C49 -180.0(6)
C56 N6 C49 C48 -149.3(6)
Al2 N6 C49 C48 43.3(8)
C56 N6 C49 C50 36.6(9)
Al2 N6 C49 C50 -130.8(5)
P2 C48 C49 N6 17.8(9)
P2 C48 C49 C50 -168.0(5)
N6 C49 C50 C55 -144.7(7)
C48 C49 C50 C55 41.1(10)
N6 C49 C50 C51 40.4(9)
C48 C49 C50 C51 -133.7(7)
C55 C50 C51 C52 -0.2(10)
C49 C50 C51 C52 174.7(6)
C50 C51 C52 C53 2.2(11)
C51 C52 C53 C54 -2.1(12)
C52 C53 C54 C55 0.1(13)
C51 C50 C55 C54 -1.7(12)
C49 C50 C55 C54 -176.5(6)
C53 C54 C55 C50 1.8(13)
C49 N6 C56 C57 -126.8(7)
Al2 N6 C56 C57 40.7(9)
C49 N6 C56 C61 56.7(9)
Al2 N6 C56 C61 -135.9(6)
C61 C56 C57 C58 0.4(11)
N6 C56 C57 C58 -176.3(7)
C56 C57 C58 C59 0.3(13)
C57 C58 C59 C60 -3.2(15)
C57 C58 C59 C62 179.8(9)
C58 C59 C60 C61 5.2(17)
C62 C59 C60 C61 -177.9(10)
C57 C56 C61 C60 1.9(12)
N6 C56 C61 C60 178.7(8)
C59 C60 C61 C56 -4.6(16)
N5 P2 C63 C64 2.2(9)
C48 P2 C63 C64 -118.2(8)
C69 P2 C63 C64 127.4(8)
N5 P2 C63 C68 177.5(7)
C48 P2 C63 C68 57.1(9)
C69 P2 C63 C68 -57.3(9)
C68 C63 C64 C65 -0.1(14)
P2 C63 C64 C65 175.2(7)
C63 C64 C65 C66 -2.1(16)
C64 C65 C66 C67 3(2)
C65 C66 C67 C68 -1(2)
C64 C63 C68 C67 1.8(15)
P2 C63 C68 C67 -173.6(8)
C66 C67 C68 C63 -1.3(18)
N5 P2 C69 C70 111.6(8)
C48 P2 C69 C70 -128.8(8)
C63 P2 C69 C70 -11.3(10)
N5 P2 C69 C74 -68.5(8)
C48 P2 C69 C74 51.2(7)
C63 P2 C69 C74 168.6(7)
C74 C69 C70 C71 -2.7(14)
P2 C69 C70 C71 177.2(7)
C69 C70 C71 C72 2.1(14)
C70 C71 C72 C73 -1.2(12)
C71 C72 C73 C74 0.9(11)
C70 C69 C74 C73 2.4(13)
P2 C69 C74 C73 -177.6(6)
C72 C73 C74 C69 -1.5(11)
C82 C77 C78 C79 6(2)
C77 C78 C79 C80 -6(2)
C78 C79 C80 C81 3(2)
C79 C80 C81 C82 1(2)
C78 C77 C82 C81 -2(2)
C80 C81 C82 C77 -1(2)
C88 C83 C84 C85 -6(3)
C83 C84 C85 C86 3(3)
C84 C85 C86 C87 -2(3)
C85 C86 C87 C88 3(3)
C84 C83 C88 C87 7(2)
C86 C87 C88 C83 -5(3)
C94 C89 C90 C91 0(3)
C89 C90 C91 C92 2(3)
C90 C91 C92 C93 -2(3)
C91 C92 C93 C94 -1(3)
C92 C93 C94 C89 3(3)
C90 C89 C94 C93 -2(3)
C100 C95 C96 C97 -1(2)
C95 C96 C97 C98 -1(2)
C96 C97 C98 C99 1(2)
C97 C98 C99 C100 1(2)
C96 C95 C100 C99 2(2)
C98 C99 C100 C95 -2(2)
